data_2240174
loop_
_publ_author_name
'Ezemobi, Fortune'
'North, Henry'
'Scott, Kenneth R.'
'Wutoh, Anthohy K.'
'Butcher, Ray J.'

_publ_section_title
;
 Crystal structures of 2-methoxyisoindoline-1,3-dione,
 1,3-dioxoisoindolin-2-yl methyl carbonate and
 1,3-dioxo-2,3-dihydro-1H-benzo[de]isoquinolin-2-yl methyl carbonate:
 three anticonvulsant compounds
;
_journal_issue 12
_journal_name_full 'Acta Crystallographica Section E Structure Reports Online'
_journal_page_first 456
_journal_paper_doi 10.1107/S1600536814023769
_journal_volume 70
_journal_year 2014
_chemical_formula_iupac 'C14 H9 N O5'
_chemical_formula_moiety 'C14 H9 N O5'
_chemical_formula_sum 'C14 H9 N O5'
_chemical_formula_weight 271.22
_chemical_name_systematic
;
1,3-Dioxo-2,3-dihydro-1<i>H</i>-benzo[<i>de</i>]isoquinolin-2-yl methyl
carbonate
;
_space_group_crystal_system monoclinic
_space_group_IT_number 14
_space_group_name_Hall '-P 2ybc'
_space_group_name_H-M_alt 'P 1 21/c 1'
_symmetry_space_group_name_Hall '-P 2ybc'
_symmetry_space_group_name_H-M 'P 1 21/c 1'
_atom_sites_solution_hydrogens geom
_audit_creation_method SHELXL-2013
_cell_angle_alpha 90
_cell_angle_beta 99.434(17)
_cell_angle_gamma 90
_cell_formula_units_Z 8
_cell_length_a 16.512(3)
_cell_length_b 18.579(3)
_cell_length_c 7.6156(13)
_cell_measurement_reflns_used 1261
_cell_measurement_temperature 123(2)
_cell_measurement_theta_max 26.8610
_cell_measurement_theta_min 3.3460
_cell_volume 2304.7(7)
_computing_cell_refinement
;
CrysAlis PRO (Agilent, 2012)
;
_computing_data_collection
;
CrysAlis PRO (Agilent, 2012)
;
_computing_data_reduction
;
CrysAlis PRO (Agilent, 2012)
;
_computing_molecular_graphics
;
SHELXTL (Sheldrick, 2008)
;
_computing_publication_material
;
SHELXTL (Sheldrick, 2008)
;
_computing_structure_refinement
;
SHELXL2013 (Sheldrick, 2008)
;
_computing_structure_solution
;
SUPERFLIP (Palatinus et al. 2007)
;
_diffrn_ambient_temperature 123(2)
_diffrn_detector_area_resol_mean 10.5081
_diffrn_measured_fraction_theta_full 0.969
_diffrn_measured_fraction_theta_max 0.995
_diffrn_measurement_device_type 'Agilent Xcalibur (Ruby, Gemini)'
_diffrn_measurement_method '\w scans'
_diffrn_radiation_type MoK\a
_diffrn_radiation_wavelength 0.71073
_diffrn_reflns_av_R_equivalents 0.0911
_diffrn_reflns_limit_h_max 19
_diffrn_reflns_limit_h_min -15
_diffrn_reflns_limit_k_max 21
_diffrn_reflns_limit_k_min -22
_diffrn_reflns_limit_l_max 9
_diffrn_reflns_limit_l_min -9
_diffrn_reflns_number 9949
_diffrn_reflns_theta_full 25.500
_diffrn_reflns_theta_max 25.250
_diffrn_reflns_theta_min 3.327
_exptl_absorpt_coefficient_mu 0.121
_exptl_absorpt_correction_T_max 0.999
_exptl_absorpt_correction_T_min 0.995
_exptl_absorpt_correction_type analytical
_exptl_absorpt_process_details
;
(CrysAlis PRO; Agilent, 2012)
;
_exptl_crystal_colour colorless
_exptl_crystal_density_diffrn 1.563
_exptl_crystal_description
;
needle
;
_exptl_crystal_F_000 1120
_exptl_crystal_size_max 0.4420
_exptl_crystal_size_mid 0.1228
_exptl_crystal_size_min 0.0686
_refine_diff_density_max 0.333
_refine_diff_density_min -0.394
_refine_ls_extinction_method none
_refine_ls_goodness_of_fit_ref 1.000
_refine_ls_hydrogen_treatment constr
_refine_ls_matrix_type full
_refine_ls_number_parameters 363
_refine_ls_number_reflns 4156
_refine_ls_number_restraints 0
_refine_ls_restrained_S_all 1.000
_refine_ls_R_factor_all 0.1713
_refine_ls_R_factor_gt 0.0796
_refine_ls_shift/su_max 0.000
_refine_ls_shift/su_mean 0.000
_refine_ls_structure_factor_coef Fsqd
_refine_ls_weighting_details 'w=1/[\s^2^(Fo^2^)+(0.0796P)^2^] where P=(Fo^2^+2Fc^2^)/3'
_refine_ls_weighting_scheme calc
_refine_ls_wR_factor_gt 0.1718
_refine_ls_wR_factor_ref 0.2241
_reflns_number_gt 1898
_reflns_number_total 4156
_reflns_threshold_expression I>2\s(I)
_cod_data_source_file su2795sup1.cif
_cod_data_source_block 3
_cod_original_cell_volume 2304.6(7)
_cod_database_code 2240174
_cod_database_fobs_code 2240174
_shelx_space_group_comment
;
The symmetry employed for this shelxl refinement is uniquely defined
by the following loop, which should always be used as a source of
symmetry information in preference to the above space-group names.
They are only intended as comments.
;
_shelxl_version_number .2013

loop_
_space_group_symop_operation_xyz
'x, y, z'
'-x, y+1/2, -z+1/2'
'-x, -y, -z'
'x, -y-1/2, z-1/2'

loop_
_atom_site_type_symbol
_atom_site_label
_atom_site_fract_x
_atom_site_fract_y
_atom_site_fract_z
_atom_site_U_iso_or_equiv
_atom_site_adp_type
_atom_site_calc_flag
_atom_site_occupancy
O O1A 0.3491(2) 0.31532(15) 0.1257(5) 0.0428(9) Uani d 1
O O2A 0.5630(2) 0.44236(15) 0.4206(4) 0.0441(9) Uani d 1
O O3A 0.4152(2) 0.43894(14) 0.2299(4) 0.0384(9) Uani d 1
O O4A 0.3270(2) 0.41710(15) 0.4258(4) 0.0413(9) Uani d 1
O O5A 0.31114(19) 0.50794(14) 0.2257(4) 0.0367(8) Uani d 1
N N1A 0.4539(3) 0.37502(17) 0.2925(5) 0.0375(10) Uani d 1
C C1A 0.4144(3) 0.3116(2) 0.2245(7) 0.0370(12) Uani d 1
C C2A 0.4578(3) 0.2448(2) 0.2868(6) 0.0334(11) Uani d 1
C C3A 0.5339(3) 0.2484(2) 0.4016(6) 0.0335(11) Uani d 1
C C4A 0.5716(3) 0.3145(2) 0.4574(6) 0.0359(12) Uani d 1
C C5A 0.5329(3) 0.3829(2) 0.3934(6) 0.0344(12) Uani d 1
C C6A 0.4237(3) 0.1799(2) 0.2309(6) 0.0361(12) Uani d 1
H H6AA 0.3722 0.1785 0.1543 0.043 Uiso calc 1
C C7A 0.4646(3) 0.1149(2) 0.2864(7) 0.0400(13) Uani d 1
H H7AA 0.4415 0.0700 0.2451 0.048 Uiso calc 1
C C8A 0.5375(3) 0.1174(2) 0.3996(7) 0.0369(12) Uani d 1
H H8AA 0.5642 0.0735 0.4376 0.044 Uiso calc 1
C C9A 0.5748(3) 0.1828(2) 0.4622(7) 0.0365(12) Uani d 1
C C10A 0.6507(3) 0.1873(2) 0.5762(7) 0.0411(13) Uani d 1
H H10A 0.6786 0.1443 0.6171 0.049 Uiso calc 1
C C11A 0.6852(3) 0.2519(2) 0.6293(6) 0.0385(12) Uani d 1
H H11A 0.7365 0.2534 0.7069 0.046 Uiso calc 1
C C12A 0.6457(3) 0.3158(2) 0.5705(6) 0.0378(12) Uani d 1
H H12A 0.6701 0.3606 0.6087 0.045 Uiso calc 1
C C13A 0.3473(3) 0.4514(2) 0.3079(7) 0.0354(12) Uani d 1
C C14A 0.2353(3) 0.5276(2) 0.2859(6) 0.0427(13) Uani d 1
H H14A 0.2134 0.5717 0.2253 0.064 Uiso calc 1
H H14B 0.2459 0.5358 0.4147 0.064 Uiso calc 1
H H14C 0.1953 0.4886 0.2583 0.064 Uiso calc 1
O O1B 0.1669(2) 0.82517(15) 0.5198(4) 0.0392(8) Uani d 1
O O2B -0.0410(2) 0.95254(15) 0.2005(4) 0.0468(10) Uani d 1
O O3B 0.1021(2) 0.94818(14) 0.4052(4) 0.0384(9) Uani d 1
O O4B 0.1866(2) 0.92546(16) 0.2003(4) 0.0434(9) Uani d 1
O O5B 0.1998(2) 1.02184(14) 0.3847(4) 0.0392(9) Uani d 1
N N1B 0.0622(3) 0.88420(17) 0.3479(5) 0.0363(10) Uani d 1
C C1B 0.1017(3) 0.8213(2) 0.4202(7) 0.0359(12) Uani d 1
C C2B 0.0594(3) 0.7545(2) 0.3564(6) 0.0325(11) Uani d 1
C C3B -0.0186(3) 0.7576(2) 0.2461(6) 0.0358(12) Uani d 1
C C4B -0.0567(3) 0.8244(2) 0.1926(6) 0.0349(12) Uani d 1
C C5B -0.0156(3) 0.8933(2) 0.2436(7) 0.0376(12) Uani d 1
C C6B 0.0945(3) 0.6896(2) 0.4060(6) 0.0363(12) Uani d 1
H H6BA 0.1462 0.6879 0.4820 0.044 Uiso calc 1
C C7B 0.0547(3) 0.6251(2) 0.3450(7) 0.0392(13) Uani d 1
H H7BA 0.0803 0.5802 0.3780 0.047 Uiso calc 1
C C8B -0.0194(3) 0.6266(2) 0.2403(7) 0.0400(13) Uani d 1
H H8BA -0.0454 0.5825 0.2016 0.048 Uiso calc 1
C C9B -0.0595(3) 0.6923(2) 0.1864(6) 0.0356(12) Uani d 1
C C10B -0.1376(3) 0.6966(2) 0.0811(7) 0.0432(13) Uani d 1
H H10B -0.1652 0.6535 0.0395 0.052 Uiso calc 1
C C11B -0.1745(3) 0.7611(2) 0.0371(7) 0.0459(13) Uani d 1
H H11B -0.2282 0.7626 -0.0307 0.055 Uiso calc 1
C C12B -0.1335(3) 0.8257(2) 0.0917(7) 0.0415(13) Uani d 1
H H12B -0.1592 0.8705 0.0585 0.050 Uiso calc 1
C C13B 0.1661(3) 0.9614(2) 0.3143(7) 0.0365(12) Uani d 1
C C14B 0.2722(3) 1.0450(2) 0.3140(7) 0.0454(14) Uani d 1
H H14D 0.2953 1.0880 0.3779 0.068 Uiso calc 1
H H14E 0.2569 1.0562 0.1871 0.068 Uiso calc 1
H H14F 0.3132 1.0063 0.3292 0.068 Uiso calc 1

loop_
_atom_site_aniso_label
_atom_site_aniso_U_11
_atom_site_aniso_U_22
_atom_site_aniso_U_33
_atom_site_aniso_U_12
_atom_site_aniso_U_13
_atom_site_aniso_U_23
O1A 0.037(2) 0.0392(18) 0.047(2) 0.0021(16) -0.0087(18) -0.0011(15)
O2A 0.044(2) 0.0267(16) 0.058(2) -0.0019(16) -0.0013(18) -0.0040(15)
O3A 0.037(2) 0.0299(16) 0.046(2) 0.0043(15) -0.0004(17) 0.0045(14)
O4A 0.048(2) 0.0313(16) 0.044(2) 0.0042(16) 0.0033(18) 0.0056(16)
O5A 0.039(2) 0.0245(15) 0.045(2) 0.0049(15) 0.0022(17) 0.0062(14)
N1A 0.038(3) 0.0219(19) 0.049(3) 0.0043(18) -0.003(2) -0.0012(17)
C1A 0.041(4) 0.029(2) 0.040(3) 0.001(2) 0.003(3) 0.000(2)
C2A 0.034(3) 0.026(2) 0.040(3) -0.003(2) 0.005(2) 0.001(2)
C3A 0.036(3) 0.027(2) 0.037(3) 0.002(2) 0.005(2) 0.003(2)
C4A 0.036(3) 0.032(2) 0.038(3) -0.002(2) 0.000(2) -0.002(2)
C5A 0.038(3) 0.031(3) 0.033(3) -0.003(2) 0.004(2) 0.000(2)
C6A 0.036(3) 0.035(3) 0.037(3) -0.006(2) 0.005(2) -0.001(2)
C7A 0.043(4) 0.029(2) 0.048(3) -0.002(2) 0.010(3) -0.006(2)
C8A 0.043(4) 0.029(2) 0.038(3) 0.004(2) 0.006(3) 0.002(2)
C9A 0.037(3) 0.029(2) 0.044(3) 0.002(2) 0.007(3) -0.005(2)
C10A 0.039(3) 0.035(3) 0.048(4) 0.007(2) 0.006(3) 0.002(2)
C11A 0.029(3) 0.045(3) 0.039(3) 0.002(2) -0.005(2) -0.001(2)
C12A 0.042(3) 0.034(2) 0.037(3) 0.000(2) 0.004(3) -0.009(2)
C13A 0.036(3) 0.031(2) 0.038(3) -0.004(2) 0.003(3) -0.003(2)
C14A 0.041(3) 0.037(3) 0.046(3) 0.002(2) -0.002(3) 0.002(2)
O1B 0.035(2) 0.0361(17) 0.044(2) 0.0022(16) -0.0005(17) -0.0033(15)
O2B 0.050(3) 0.0270(17) 0.059(3) 0.0022(16) -0.0037(19) 0.0046(15)
O3B 0.040(2) 0.0257(16) 0.048(2) -0.0046(15) 0.0019(18) -0.0046(14)
O4B 0.050(2) 0.0384(18) 0.041(2) -0.0032(16) 0.0047(18) -0.0054(16)
O5B 0.046(2) 0.0265(16) 0.043(2) -0.0059(15) 0.0031(17) -0.0044(14)
N1B 0.037(3) 0.0213(19) 0.046(3) -0.0027(18) -0.006(2) -0.0020(17)
C1B 0.033(3) 0.036(3) 0.037(3) 0.005(2) 0.002(3) 0.001(2)
C2B 0.035(3) 0.027(2) 0.035(3) 0.001(2) 0.002(2) -0.007(2)
C3B 0.040(3) 0.030(2) 0.038(3) 0.001(2) 0.005(2) 0.003(2)
C4B 0.033(3) 0.032(2) 0.038(3) -0.004(2) 0.001(2) 0.000(2)
C5B 0.040(4) 0.032(3) 0.041(3) -0.001(2) 0.006(3) -0.002(2)
C6B 0.039(3) 0.031(2) 0.039(3) 0.001(2) 0.008(2) 0.003(2)
C7B 0.047(4) 0.025(2) 0.046(3) 0.002(2) 0.010(3) 0.003(2)
C8B 0.040(4) 0.030(2) 0.050(4) -0.004(2) 0.006(3) -0.002(2)
C9B 0.037(3) 0.036(3) 0.032(3) -0.005(2) 0.003(2) -0.002(2)
C10B 0.041(4) 0.037(3) 0.049(3) -0.009(2) 0.000(3) 0.005(2)
C11B 0.042(3) 0.048(3) 0.045(3) -0.006(3) -0.001(3) 0.001(2)
C12B 0.040(4) 0.037(3) 0.046(3) 0.001(2) 0.002(3) 0.006(2)
C13B 0.036(3) 0.030(3) 0.042(3) 0.002(2) 0.000(3) 0.007(2)
C14B 0.044(4) 0.037(3) 0.055(4) -0.010(2) 0.007(3) 0.001(2)

loop_
_atom_type_symbol
_atom_type_description
_atom_type_scat_dispersion_real
_atom_type_scat_dispersion_imag
_atom_type_scat_source
C C 0.0033 0.0016 'International Tables Vol C Tables 4.2.6.8 and 6.1.1.4'
H H 0.0000 0.0000 'International Tables Vol C Tables 4.2.6.8 and 6.1.1.4'
N N 0.0061 0.0033 'International Tables Vol C Tables 4.2.6.8 and 6.1.1.4'
O O 0.0106 0.0060 'International Tables Vol C Tables 4.2.6.8 and 6.1.1.4'

loop_
_geom_angle_atom_site_label_1
_geom_angle_atom_site_label_2
_geom_angle_atom_site_label_3
_geom_angle
C13A O3A N1A 110.9(3)
C13A O5A C14A 113.6(3)
O3A N1A C1A 115.4(4)
O3A N1A C5A 115.4(3)
C1A N1A C5A 128.4(4)
O1A C1A N1A 119.6(4)
O1A C1A C2A 125.8(4)
N1A C1A C2A 114.6(5)
C6A C2A C3A 120.9(4)
C6A C2A C1A 119.3(5)
C3A C2A C1A 119.8(4)
C2A C3A C4A 122.2(4)
C2A C3A C9A 119.0(4)
C4A C3A C9A 118.8(5)
C12A C4A C3A 120.5(4)
C12A C4A C5A 119.1(4)
C3A C4A C5A 120.4(5)
O2A C5A N1A 120.3(4)
O2A C5A C4A 125.9(5)
N1A C5A C4A 113.8(4)
C2A C6A C7A 120.5(5)
C2A C6A H6AA 119.7
C7A C6A H6AA 119.7
C8A C7A C6A 119.3(4)
C8A C7A H7AA 120.3
C6A C7A H7AA 120.3
C7A C8A C9A 122.3(4)
C7A C8A H8AA 118.8
C9A C8A H8AA 118.8
C10A C9A C8A 123.8(4)
C10A C9A C3A 118.3(4)
C8A C9A C3A 117.9(5)
C11A C10A C9A 121.6(4)
C11A C10A H10A 119.2
C9A C10A H10A 119.2
C10A C11A C12A 120.3(5)
C10A C11A H11A 119.9
C12A C11A H11A 119.9
C4A C12A C11A 120.5(4)
C4A C12A H12A 119.7
C11A C12A H12A 119.7
O4A C13A O5A 128.5(4)
O4A C13A O3A 126.0(4)
O5A C13A O3A 105.6(4)
O5A C14A H14A 109.5
O5A C14A H14B 109.5
H14A C14A H14B 109.5
O5A C14A H14C 109.5
H14A C14A H14C 109.5
H14B C14A H14C 109.5
C13B O3B N1B 111.0(3)
C13B O5B C14B 114.6(4)
O3B N1B C5B 114.5(3)
O3B N1B C1B 114.9(4)
C5B N1B C1B 130.2(4)
O1B C1B N1B 120.2(4)
O1B C1B C2B 125.7(4)
N1B C1B C2B 114.0(5)
C6B C2B C3B 120.2(4)
C6B C2B C1B 119.8(5)
C3B C2B C1B 119.9(4)
C2B C3B C4B 121.4(4)
C2B C3B C9B 119.3(4)
C4B C3B C9B 119.2(5)
C12B C4B C3B 120.1(4)
C12B C4B C5B 118.5(4)
C3B C4B C5B 121.4(5)
O2B C5B N1B 120.7(4)
O2B C5B C4B 126.7(5)
N1B C5B C4B 112.5(4)
C2B C6B C7B 120.4(5)
C2B C6B H6BA 119.8
C7B C6B H6BA 119.8
C8B C7B C6B 120.5(4)
C8B C7B H7BA 119.8
C6B C7B H7BA 119.8
C7B C8B C9B 121.7(4)
C7B C8B H8BA 119.1
C9B C8B H8BA 119.1
C10B C9B C8B 123.8(4)
C10B C9B C3B 118.4(4)
C8B C9B C3B 117.8(5)
C11B C10B C9B 121.5(5)
C11B C10B H10B 119.2
C9B C10B H10B 119.2
C10B C11B C12B 120.2(5)
C10B C11B H11B 119.9
C12B C11B H11B 119.9
C4B C12B C11B 120.5(5)
C4B C12B H12B 119.8
C11B C12B H12B 119.8
O4B C13B O5B 128.3(5)
O4B C13B O3B 126.9(4)
O5B C13B O3B 104.7(4)
O5B C14B H14D 109.5
O5B C14B H14E 109.5
H14D C14B H14E 109.5
O5B C14B H14F 109.5
H14D C14B H14F 109.5
H14E C14B H14F 109.5

loop_
_geom_bond_atom_site_label_1
_geom_bond_atom_site_label_2
_geom_bond_distance
O1A C1A 1.211(6)
O2A C5A 1.215(5)
O3A C13A 1.371(5)
O3A N1A 1.395(4)
O4A C13A 1.193(5)
O5A C13A 1.316(5)
O5A C14A 1.449(5)
N1A C1A 1.403(6)
N1A C5A 1.408(6)
C1A C2A 1.473(6)
C2A C6A 1.370(6)
C2A C3A 1.409(6)
C3A C4A 1.410(6)
C3A C9A 1.432(6)
C4A C12A 1.377(7)
C4A C5A 1.471(6)
C6A C7A 1.413(6)
C6A H6AA 0.9500
C7A C8A 1.362(7)
C7A H7AA 0.9500
C8A C9A 1.410(6)
C8A H8AA 0.9500
C9A C10A 1.405(7)
C10A C11A 1.361(6)
C10A H10A 0.9500
C11A C12A 1.392(6)
C11A H11A 0.9500
C12A H12A 0.9500
C14A H14A 0.9800
C14A H14B 0.9800
C14A H14C 0.9800
O1B C1B 1.212(5)
O2B C5B 1.204(5)
O3B C13B 1.377(5)
O3B N1B 1.394(4)
O4B C13B 1.188(5)
O5B C13B 1.326(5)
O5B C14B 1.455(5)
N1B C5B 1.405(6)
N1B C1B 1.406(6)
C1B C2B 1.468(6)
C2B C6B 1.365(6)
C2B C3B 1.419(6)
C3B C4B 1.419(6)
C3B C9B 1.427(6)
C4B C12B 1.371(7)
C4B C5B 1.472(6)
C6B C7B 1.408(6)
C6B H6BA 0.9500
C7B C8B 1.347(7)
C7B H7BA 0.9500
C8B C9B 1.417(6)
C8B H8BA 0.9500
C9B C10B 1.404(7)
C10B C11B 1.362(6)
C10B H10B 0.9500
C11B C12B 1.406(6)
C11B H11B 0.9500
C12B H12B 0.9500
C14B H14D 0.9800
C14B H14E 0.9800
C14B H14F 0.9800

loop_
_geom_hbond_atom_site_label_D
_geom_hbond_atom_site_label_H
_geom_hbond_atom_site_label_A
_geom_hbond_site_symmetry_A
_geom_hbond_distance_DH
_geom_hbond_distance_HA
_geom_hbond_distance_DA
_geom_hbond_angle_DHA
C6A H6AA O4A 4_565 0.95 2.51 3.159(5) 125
C7B H7BA O2B 2_545 0.95 2.51 3.229(5) 133
C10B H10B O5B 2_545 0.95 2.60 3.428(5) 146
C11B H11B O1A 3_565 0.95 2.48 3.270(6) 141
C14A H14A O1B 4_575 0.98 2.51 3.481(5) 169
C14B H14E O4A 4_575 0.98 2.51 3.306(6) 138

loop_
_geom_torsion_atom_site_label_1
_geom_torsion_atom_site_label_2
_geom_torsion_atom_site_label_3
_geom_torsion_atom_site_label_4
_geom_torsion
C13A O3A N1A C1A 75.2(5)
C13A O3A N1A C5A -113.9(4)
O3A N1A C1A O1A -3.6(6)
C5A N1A C1A O1A -173.0(5)
O3A N1A C1A C2A 177.8(4)
C5A N1A C1A C2A 8.3(7)
O1A C1A C2A C6A 0.3(8)
N1A C1A C2A C6A 178.8(4)
O1A C1A C2A C3A 179.8(5)
N1A C1A C2A C3A -1.6(6)
C6A C2A C3A C4A 178.2(4)
C1A C2A C3A C4A -1.3(7)
C6A C2A C3A C9A -1.1(7)
C1A C2A C3A C9A 179.4(4)
C2A C3A C4A C12A 179.6(4)
C9A C3A C4A C12A -1.1(7)
C2A C3A C4A C5A -1.3(7)
C9A C3A C4A C5A 178.0(4)
O3A N1A C5A O2A -0.2(7)
C1A N1A C5A O2A 169.3(4)
O3A N1A C5A C4A 179.8(3)
C1A N1A C5A C4A -10.7(7)
C12A C4A C5A O2A 5.6(8)
C3A C4A C5A O2A -173.4(5)
C12A C4A C5A N1A -174.3(4)
C3A C4A C5A N1A 6.6(7)
C3A C2A C6A C7A -0.5(7)
C1A C2A C6A C7A 179.0(4)
C2A C6A C7A C8A 1.5(7)
C6A C7A C8A C9A -0.9(7)
C7A C8A C9A C10A -178.7(5)
C7A C8A C9A C3A -0.6(7)
C2A C3A C9A C10A 179.8(4)
C4A C3A C9A C10A 0.5(7)
C2A C3A C9A C8A 1.6(7)
C4A C3A C9A C8A -177.7(4)
C8A C9A C10A C11A 178.2(4)
C3A C9A C10A C11A 0.2(8)
C9A C10A C11A C12A -0.3(7)
C3A C4A C12A C11A 1.0(8)
C5A C4A C12A C11A -178.0(4)
C10A C11A C12A C4A -0.3(7)
C14A O5A C13A O4A -2.6(7)
C14A O5A C13A O3A 177.5(3)
N1A O3A C13A O4A 6.8(6)
N1A O3A C13A O5A -173.3(3)
C13B O3B N1B C5B -107.2(4)
C13B O3B N1B C1B 79.7(5)
O3B N1B C1B O1B -2.2(6)
C5B N1B C1B O1B -173.9(5)
O3B N1B C1B C2B -179.2(3)
C5B N1B C1B C2B 9.1(7)
O1B C1B C2B C6B -1.7(8)
N1B C1B C2B C6B 175.1(4)
O1B C1B C2B C3B 177.2(4)
N1B C1B C2B C3B -6.0(7)
C6B C2B C3B C4B 180.0(4)
C1B C2B C3B C4B 1.1(7)
C6B C2B C3B C9B -0.5(7)
C1B C2B C3B C9B -179.4(4)
C2B C3B C4B C12B -177.4(4)
C9B C3B C4B C12B 3.1(7)
C2B C3B C4B C5B 2.3(7)
C9B C3B C4B C5B -177.2(4)
O3B N1B C5B O2B 4.6(6)
C1B N1B C5B O2B 176.3(4)
O3B N1B C5B C4B -177.6(3)
C1B N1B C5B C4B -5.9(7)
C12B C4B C5B O2B -3.0(8)
C3B C4B C5B O2B 177.3(5)
C12B C4B C5B N1B 179.4(4)
C3B C4B C5B N1B -0.3(7)
C3B C2B C6B C7B 1.4(7)
C1B C2B C6B C7B -179.7(4)
C2B C6B C7B C8B -1.5(7)
C6B C7B C8B C9B 0.6(8)
C7B C8B C9B C10B -178.4(5)
C7B C8B C9B C3B 0.3(7)
C2B C3B C9B C10B 178.4(4)
C4B C3B C9B C10B -2.1(7)
C2B C3B C9B C8B -0.4(7)
C4B C3B C9B C8B 179.2(4)
C8B C9B C10B C11B 178.1(5)
C3B C9B C10B C11B -0.6(8)
C9B C10B C11B C12B 2.3(8)
C3B C4B C12B C11B -1.4(8)
C5B C4B C12B C11B 178.9(4)
C10B C11B C12B C4B -1.3(8)
C14B O5B C13B O4B -1.5(7)
C14B O5B C13B O3B 177.3(3)
N1B O3B C13B O4B 0.7(7)
N1B O3B C13B O5B -178.1(3)
